data_4336970
loop_
_publ_author_name
'Donghui Yang'
'Suzhi Li'
'Pengtao Ma'
'Jingping Wang'
'Jingyang Niu'

_publ_section_title
;
 Controlled Assembly of Inorganic-Organic Frameworks Based on [SeMo6O21]4-
 Polyanion
;
_journal_name_full 'Inorganic Chemistry'
_journal_page_first 14034
_journal_page_last 14039
_journal_paper_doi 10.1021/ic401804e
_journal_volume 52
_journal_year 2013
_chemical_formula_sum 'C15 H42 Mo6 N6 O35 Se'
_chemical_formula_weight 1521.13
_chemical_name_systematic
;
 ?
;
_space_group_IT_number 2
_symmetry_cell_setting triclinic
_symmetry_space_group_name_Hall '-P 1'
_symmetry_space_group_name_H-M 'P -1'
_atom_sites_solution_hydrogens geom
_atom_sites_solution_primary direct
_atom_sites_solution_secondary difmap
_audit_creation_method SHELXL-97
_cell_angle_alpha 76.2610(10)
_cell_angle_beta 82.2280(10)
_cell_angle_gamma 87.0640(10)
_cell_formula_units_Z 2
_cell_length_a 10.6278(6)
_cell_length_b 10.6429(6)
_cell_length_c 19.9819(12)
_cell_measurement_reflns_used 6543
_cell_measurement_temperature 293(2)
_cell_measurement_theta_max 28.23
_cell_measurement_theta_min 2.44
_cell_volume 2174.9(2)
_computing_cell_refinement 'Bruker SMART'
_computing_data_collection 'Bruker SMART'
_computing_data_reduction 'Bruker SAINT'
_computing_molecular_graphics 'Bruker SHELXTL'
_computing_publication_material 'Bruker SHELXTL'
_computing_structure_refinement 'SHELXL-97 (Sheldrick, 1997)'
_computing_structure_solution 'SHELXS-97 (Sheldrick, 1990)'
_diffrn_ambient_temperature 293(2)
_diffrn_measured_fraction_theta_full 0.991
_diffrn_measured_fraction_theta_max 0.991
_diffrn_measurement_device_type 'CCD area detector'
_diffrn_measurement_method 'phi and omega scans'
_diffrn_radiation_monochromator graphite
_diffrn_radiation_source 'fine-focus sealed tube'
_diffrn_radiation_type MoK\a
_diffrn_radiation_wavelength 0.71073
_diffrn_reflns_av_R_equivalents 0.0445
_diffrn_reflns_av_sigmaI/netI 0.0467
_diffrn_reflns_limit_h_max 12
_diffrn_reflns_limit_h_min -12
_diffrn_reflns_limit_k_max 12
_diffrn_reflns_limit_k_min -12
_diffrn_reflns_limit_l_max 15
_diffrn_reflns_limit_l_min -23
_diffrn_reflns_number 11160
_diffrn_reflns_theta_full 25.00
_diffrn_reflns_theta_max 25.00
_diffrn_reflns_theta_min 1.06
_exptl_absorpt_coefficient_mu 2.627
_exptl_absorpt_correction_T_max 0.6352
_exptl_absorpt_correction_T_min 0.4352
_exptl_absorpt_correction_type multi-scan
_exptl_absorpt_process_details SADABS
_exptl_crystal_colour Colorless
_exptl_crystal_density_diffrn 2.320
_exptl_crystal_description Block
_exptl_crystal_F_000 1476
_exptl_crystal_size_max 0.38
_exptl_crystal_size_mid 0.35
_exptl_crystal_size_min 0.19
_refine_diff_density_max 1.858
_refine_diff_density_min -1.056
_refine_diff_density_rms 0.204
_refine_ls_extinction_method none
_refine_ls_goodness_of_fit_ref 1.033
_refine_ls_hydrogen_treatment constr
_refine_ls_matrix_type full
_refine_ls_number_parameters 568
_refine_ls_number_reflns 7599
_refine_ls_number_restraints 14
_refine_ls_restrained_S_all 1.039
_refine_ls_R_factor_all 0.0538
_refine_ls_R_factor_gt 0.0460
_refine_ls_shift/su_max 0.000
_refine_ls_shift/su_mean 0.000
_refine_ls_structure_factor_coef Fsqd
_refine_ls_weighting_details 'calc w=1/[\s^2^(Fo^2^)+(0.0802P)^2^+8.4900P] where P=(Fo^2^+2Fc^2^)/3'
_refine_ls_weighting_scheme calc
_refine_ls_wR_factor_gt 0.1318
_refine_ls_wR_factor_ref 0.1392
_reflns_number_gt 6438
_reflns_number_total 7599
_reflns_threshold_expression >2sigma(I)
_cod_data_source_file ic401804e_si_002_1.cif
_cod_data_source_block 1
_cod_database_code 4336970

loop_
_symmetry_equiv_pos_as_xyz
'x, y, z'
'-x, -y, -z'

loop_
_atom_site_label
_atom_site_type_symbol
_atom_site_fract_x
_atom_site_fract_y
_atom_site_fract_z
_atom_site_U_iso_or_equiv
_atom_site_adp_type
_atom_site_occupancy
_atom_site_symmetry_multiplicity
_atom_site_calc_flag
_atom_site_refinement_flags
Mo1 Mo 0.65726(6) 0.77769(6) 0.16328(3) 0.03086(17) Uani 1 1 d .
Mo2 Mo 0.43639(6) 0.55799(6) 0.16590(3) 0.03025(16) Uani 1 1 d .
Mo3 Mo 0.41802(6) 0.25495(6) 0.29981(3) 0.03178(17) Uani 1 1 d .
Mo4 Mo 0.62043(6) 0.19375(6) 0.41973(3) 0.03163(17) Uani 1 1 d .
Mo5 Mo 0.86005(6) 0.43199(6) 0.41643(3) 0.03260(17) Uani 1 1 d .
Mo6 Mo 0.87891(6) 0.70985(6) 0.29251(3) 0.03150(17) Uani 1 1 d .
Se1 Se 0.67977(6) 0.46415(6) 0.27434(3) 0.02405(16) Uani 1 1 d .
C1 C 0.7254(8) 0.5360(8) 0.0895(4) 0.0435(19) Uani 1 1 d .
C2 C 0.8139(10) 0.4753(13) 0.0413(6) 0.079(3) Uani 1 1 d .
H2A H 0.8930 0.5200 0.0303 0.119 Uiso 1 1 calc R
H2B H 0.7770 0.4806 -0.0006 0.119 Uiso 1 1 calc R
H2C H 0.8288 0.3861 0.0630 0.119 Uiso 1 1 calc R
C3 C 0.7037(7) 0.1409(7) 0.2657(4) 0.0352(16) Uani 1 1 d .
C4 C 0.8014(8) 0.0971(9) 0.2145(5) 0.052(2) Uani 1 1 d .
H4A H 0.7665 0.1028 0.1720 0.078 Uiso 1 1 calc R
H4B H 0.8265 0.0092 0.2331 0.078 Uiso 1 1 calc R
H4C H 0.8742 0.1514 0.2055 0.078 Uiso 1 1 calc R
C5 C 1.0108(7) 0.4441(8) 0.2631(4) 0.0362(17) Uani 1 1 d .
C6 C 1.0878(8) 0.3721(9) 0.2126(5) 0.053(2) Uani 1 1 d .
H6A H 1.1125 0.4321 0.1692 0.080 Uiso 1 1 calc R
H6B H 1.0367 0.3061 0.2051 0.080 Uiso 1 1 calc R
H6C H 1.1623 0.3331 0.2320 0.080 Uiso 1 1 calc R
C9 C 0.9091(10) -0.1088(13) 0.6023(7) 0.080(3) Uani 1 1 d .
H9A H 0.8715 -0.1884 0.6084 0.096 Uiso 1 1 calc R
C7 C 0.9512(17) 0.0997(12) 0.5759(8) 0.115(6) Uani 1 1 d D
H7A H 0.9449 0.1889 0.5596 0.138 Uiso 1 1 calc R
N2 N 1.0450(12) 0.0321(10) 0.6055(7) 0.120(4) Uani 1 1 d D
H2D H 1.1131 0.0622 0.6140 0.144 Uiso 1 1 calc R
C10 C 0.4894(16) 0.7221(15) -0.0495(8) 0.109(5) Uani 1 1 d .
H10 H 0.4642 0.6368 -0.0322 0.131 Uiso 1 1 calc R
C11 C 0.5456(17) 0.8941(17) -0.1185(8) 0.114(5) Uani 1 1 d U
H11A H 0.5619 0.9574 -0.1594 0.137 Uiso 1 1 calc R
C12 C 0.572(2) 0.9007(17) -0.0543(9) 0.156(9) Uani 1 1 d .
H12A H 0.6136 0.9662 -0.0429 0.187 Uiso 1 1 calc R
C15 C 1.0353(19) 0.8122(13) 0.0303(8) 0.103(5) Uani 1 1 d .
H15A H 0.9734 0.8178 0.0009 0.124 Uiso 1 1 calc R
N6 N 1.1968(13) 0.8307(15) 0.0643(15) 0.201(12) Uani 1 1 d .
H6D H 1.2734 0.8534 0.0640 0.241 Uiso 1 1 calc R
C13 C 1.1271(10) 0.7485(11) 0.1188(7) 0.073(3) Uani 1 1 d .
H13A H 1.1484 0.7087 0.1626 0.088 Uiso 1 1 calc R
O1 O 0.5184(5) 0.7217(5) 0.1246(3) 0.0374(12) Uani 1 1 d .
O2 O 0.7620(5) 0.6323(6) 0.1059(3) 0.0483(14) Uani 1 1 d .
O3 O 0.5712(6) 0.8563(5) 0.2195(3) 0.0468(14) Uani 1 1 d .
O4 O 0.7111(6) 0.8988(6) 0.0948(3) 0.0549(16) Uani 1 1 d .
O5 O 0.5829(4) 0.5855(4) 0.2369(2) 0.0296(10) Uani 1 1 d .
O6 O 0.8037(5) 0.7319(5) 0.2090(2) 0.0330(11) Uani 1 1 d .
O7 O 0.3610(6) 0.5477(5) 0.0974(3) 0.0489(14) Uani 1 1 d .
O8 O 0.6175(5) 0.4882(5) 0.1085(3) 0.0444(13) Uani 1 1 d .
O9 O 0.3212(5) 0.6123(6) 0.2206(3) 0.0461(14) Uani 1 1 d .
O10 O 0.4485(5) 0.3834(5) 0.2147(2) 0.0335(11) Uani 1 1 d .
O11 O 0.5991(5) 0.1801(5) 0.2460(3) 0.0428(13) Uani 1 1 d .
O12 O 0.3374(5) 0.1444(5) 0.2744(3) 0.0440(13) Uani 1 1 d .
O13 O 0.3041(5) 0.3361(6) 0.3424(3) 0.0472(14) Uani 1 1 d .
O14 O 0.5707(4) 0.3693(4) 0.3318(2) 0.0281(10) Uani 1 1 d .
O15 O 0.4826(5) 0.1445(5) 0.3786(3) 0.0410(12) Uani 1 1 d .
O16 O 0.7320(5) 0.1400(5) 0.3247(3) 0.0423(13) Uani 1 1 d .
O17 O 0.6598(6) 0.0472(5) 0.4696(3) 0.0534(15) Uani 1 1 d .
O18 O 0.5346(5) 0.2711(6) 0.4774(3) 0.0477(14) Uani 1 1 d .
O19 O 0.7750(5) 0.2831(5) 0.4089(3) 0.0364(11) Uani 1 1 d .
O20 O 0.9762(6) 0.3608(6) 0.4652(3) 0.0554(16) Uani 1 1 d .
O21 O 0.9716(5) 0.3778(5) 0.3225(3) 0.0428(13) Uani 1 1 d .
O22 O 0.7475(6) 0.4844(6) 0.4740(3) 0.0485(14) Uani 1 1 d .
O23 O 0.7408(4) 0.5380(4) 0.3288(2) 0.0297(10) Uani 1 1 d .
O24 O 0.9377(5) 0.5955(5) 0.3726(3) 0.0401(12) Uani 1 1 d .
O25 O 0.9869(5) 0.5617(5) 0.2410(3) 0.0433(13) Uani 1 1 d .
O26 O 1.0078(5) 0.8083(5) 0.2662(3) 0.0438(13) Uani 1 1 d .
O27 O 0.7713(5) 0.7986(5) 0.3348(3) 0.0435(13) Uani 1 1 d .
C8 C 1.0140(7) -0.0905(7) 0.6193(4) 0.0396(18) Uani 1 1 d D
H8A H 1.0660 -0.1575 0.6399 0.047 Uiso 1 1 calc R
N1 N 0.8613(11) 0.004(2) 0.5746(7) 0.145(7) Uani 1 1 d .
H1A H 0.7895 0.0189 0.5586 0.174 Uiso 1 1 calc R
N3 N 0.5257(12) 0.7919(11) -0.0118(5) 0.110(5) Uani 1 1 d .
H3B H 0.5209 0.7723 0.0328 0.132 Uiso 1 1 calc R
N4 N 0.4913(14) 0.7793(15) -0.1116(5) 0.123(5) Uani 1 1 d .
H4D H 0.4635 0.7513 -0.1437 0.147 Uiso 1 1 calc R
N5 N 1.0232(10) 0.7417(10) 0.0920(6) 0.087(3) Uani 1 1 d .
H5A H 0.9577 0.6973 0.1125 0.105 Uiso 1 1 calc R
C14 C 1.129(3) 0.869(2) 0.0135(13) 0.203(18) Uani 1 1 d .
H14A H 1.1515 0.9294 -0.0279 0.243 Uiso 1 1 calc R
O1W O 0.3837(5) 0.7288(5) 0.3130(2) 0.0385(12) Uani 1 1 d .
O2W O 0.6185(6) 0.7092(7) 0.4236(3) 0.0584(16) Uani 1 1 d .
O3W O 0.5291(6) 0.4222(6) 0.5896(3) 0.0584(17) Uani 1 1 d .
O4W O 0.7528(7) 0.7557(8) 0.4982(4) 0.081(2) Uani 1 1 d .
O5W O 0.2584(7) -0.0997(7) 0.2567(5) 0.080(2) Uani 1 1 d .
O6W O 0.4745(10) -0.1170(7) 0.3662(5) 0.103(3) Uani 1 1 d .
O7W O 0.6689(12) 0.5674(11) 0.5737(6) 0.130(4) Uani 1 1 d U
O8W O 1.1968(8) 0.6208(10) 0.3727(6) 0.121(4) Uani 1 1 d .

loop_
_atom_site_aniso_label
_atom_site_aniso_U_11
_atom_site_aniso_U_22
_atom_site_aniso_U_33
_atom_site_aniso_U_23
_atom_site_aniso_U_13
_atom_site_aniso_U_12
Mo1 0.0356(3) 0.0314(3) 0.0241(3) 0.0004(2) -0.0088(3) -0.0058(2)
Mo2 0.0269(3) 0.0368(3) 0.0259(3) -0.0012(2) -0.0086(2) -0.0037(2)
Mo3 0.0300(3) 0.0337(3) 0.0301(3) -0.0025(3) -0.0048(3) -0.0066(2)
Mo4 0.0386(4) 0.0326(3) 0.0209(3) -0.0001(2) -0.0047(3) -0.0009(3)
Mo5 0.0343(3) 0.0404(4) 0.0238(3) -0.0049(3) -0.0111(3) 0.0012(3)
Mo6 0.0321(3) 0.0334(3) 0.0312(3) -0.0078(3) -0.0101(3) -0.0040(2)
Se1 0.0245(3) 0.0283(3) 0.0190(3) -0.0040(3) -0.0042(2) -0.0002(3)
C1 0.040(4) 0.059(5) 0.035(4) -0.020(4) -0.002(3) -0.005(4)
C2 0.056(6) 0.114(9) 0.082(8) -0.062(7) 0.015(6) -0.014(6)
C3 0.041(4) 0.029(4) 0.037(4) -0.011(3) -0.006(3) 0.000(3)
C4 0.049(5) 0.059(5) 0.049(5) -0.021(4) 0.000(4) 0.005(4)
C5 0.024(3) 0.047(5) 0.037(4) -0.010(4) -0.003(3) 0.004(3)
C6 0.046(5) 0.059(5) 0.056(6) -0.021(4) 0.003(4) 0.004(4)
C9 0.050(6) 0.089(8) 0.090(9) -0.006(7) 0.003(6) -0.007(6)
C7 0.180(17) 0.044(7) 0.118(12) -0.008(7) -0.050(12) 0.049(9)
N2 0.132(11) 0.138(12) 0.115(10) -0.063(9) -0.042(9) 0.006(9)
C10 0.142(14) 0.105(11) 0.091(11) -0.047(9) 0.007(10) -0.039(10)
C11 0.147(9) 0.101(8) 0.078(8) -0.001(6) 0.000(7) 0.029(7)
C12 0.28(3) 0.112(13) 0.086(11) -0.053(11) -0.009(14) -0.042(15)
C15 0.174(17) 0.067(8) 0.063(9) -0.001(7) -0.021(10) -0.010(9)
N6 0.066(8) 0.089(11) 0.41(4) -0.045(15) 0.082(14) -0.029(8)
C13 0.050(6) 0.085(8) 0.077(8) -0.008(6) 0.001(5) 0.002(5)
O1 0.041(3) 0.040(3) 0.029(3) 0.004(2) -0.015(2) -0.011(2)
O2 0.037(3) 0.069(4) 0.044(3) -0.026(3) 0.005(2) -0.014(3)
O3 0.056(4) 0.041(3) 0.048(3) -0.017(3) -0.011(3) 0.008(3)
O4 0.069(4) 0.052(3) 0.037(3) 0.014(3) -0.017(3) -0.024(3)
O5 0.028(2) 0.035(3) 0.027(2) -0.004(2) -0.011(2) -0.0002(19)
O6 0.033(3) 0.039(3) 0.027(3) -0.005(2) -0.008(2) -0.006(2)
O7 0.058(4) 0.053(3) 0.037(3) 0.000(3) -0.022(3) -0.010(3)
O8 0.041(3) 0.056(3) 0.041(3) -0.023(3) 0.005(2) -0.012(3)
O9 0.033(3) 0.055(3) 0.047(3) -0.009(3) -0.004(2) 0.005(2)
O10 0.041(3) 0.030(2) 0.028(3) -0.002(2) -0.008(2) -0.003(2)
O11 0.046(3) 0.053(3) 0.030(3) -0.011(2) -0.009(2) 0.006(3)
O12 0.051(3) 0.036(3) 0.047(3) -0.005(2) -0.017(3) -0.013(2)
O13 0.035(3) 0.058(4) 0.046(3) -0.009(3) -0.001(3) -0.004(3)
O14 0.030(2) 0.028(2) 0.025(2) -0.0030(19) -0.0030(19) -0.0043(19)
O15 0.047(3) 0.035(3) 0.036(3) 0.005(2) -0.009(2) -0.011(2)
O16 0.045(3) 0.050(3) 0.034(3) -0.014(2) -0.011(2) 0.011(2)
O17 0.070(4) 0.041(3) 0.045(3) 0.008(3) -0.022(3) 0.000(3)
O18 0.049(3) 0.065(4) 0.028(3) -0.013(3) 0.006(2) -0.006(3)
O19 0.036(3) 0.040(3) 0.032(3) -0.005(2) -0.010(2) 0.003(2)
O20 0.054(4) 0.063(4) 0.051(4) -0.004(3) -0.030(3) 0.005(3)
O21 0.043(3) 0.043(3) 0.037(3) -0.002(2) -0.002(2) 0.008(2)
O22 0.056(4) 0.062(4) 0.032(3) -0.020(3) -0.005(3) 0.000(3)
O23 0.033(3) 0.033(2) 0.028(2) -0.010(2) -0.013(2) 0.000(2)
O24 0.038(3) 0.049(3) 0.036(3) -0.006(2) -0.018(2) -0.006(2)
O25 0.043(3) 0.042(3) 0.039(3) -0.004(2) 0.005(2) 0.003(2)
O26 0.039(3) 0.046(3) 0.050(3) -0.011(3) -0.011(3) -0.011(2)
O27 0.051(3) 0.042(3) 0.041(3) -0.014(2) -0.009(3) 0.002(2)
C8 0.041(5) 0.040(4) 0.037(4) -0.007(3) -0.008(3) 0.011(3)
N1 0.062(7) 0.28(2) 0.090(9) -0.038(12) -0.029(7) 0.078(10)
N3 0.185(12) 0.105(8) 0.042(5) 0.015(5) -0.048(7) -0.085(8)
N4 0.187(14) 0.158(13) 0.035(6) -0.039(7) -0.032(7) 0.003(11)
N5 0.073(7) 0.088(7) 0.083(7) 0.002(6) 0.018(6) -0.016(5)
C14 0.30(4) 0.081(13) 0.15(2) 0.035(12) 0.14(2) 0.053(17)
O1W 0.049(3) 0.053(3) 0.011(2) -0.003(2) -0.007(2) 0.015(2)
O2W 0.043(3) 0.088(5) 0.038(3) -0.005(3) -0.001(3) -0.008(3)
O3W 0.062(4) 0.065(4) 0.045(4) -0.015(3) -0.003(3) 0.026(3)
O4W 0.077(5) 0.104(6) 0.068(5) -0.037(4) 0.009(4) -0.041(4)
O5W 0.072(5) 0.069(5) 0.103(6) -0.024(4) -0.016(4) -0.010(4)
O6W 0.137(8) 0.056(4) 0.119(8) 0.003(5) -0.071(7) -0.009(5)
O7W 0.177(8) 0.122(7) 0.098(6) -0.037(6) -0.027(6) 0.007(6)
O8W 0.066(5) 0.123(7) 0.145(9) 0.055(7) -0.052(6) -0.034(5)

loop_
_atom_type_symbol
_atom_type_description
_atom_type_scat_dispersion_real
_atom_type_scat_dispersion_imag
_atom_type_scat_source
C C 0.0033 0.0016 'International Tables Vol C Tables 4.2.6.8 and 6.1.1.4'
Mo Mo -1.6832 0.6857 'International Tables Vol C Tables 4.2.6.8 and 6.1.1.4'
O O 0.0106 0.0060 'International Tables Vol C Tables 4.2.6.8 and 6.1.1.4'
Se Se -0.0929 2.2259 'International Tables Vol C Tables 4.2.6.8 and 6.1.1.4'
N N 0.0061 0.0033 'International Tables Vol C Tables 4.2.6.8 and 6.1.1.4'
H H 0.0000 0.0000 'International Tables Vol C Tables 4.2.6.8 and 6.1.1.4'

loop_
_geom_angle_atom_site_label_1
_geom_angle_atom_site_label_2
_geom_angle_atom_site_label_3
_geom_angle
O3 Mo1 O4 103.8(3)
O3 Mo1 O6 99.7(2)
O4 Mo1 O6 102.2(3)
O3 Mo1 O1 98.6(3)
O4 Mo1 O1 98.7(2)
O6 Mo1 O1 147.9(2)
O3 Mo1 O2 167.6(3)
O4 Mo1 O2 88.6(3)
O6 Mo1 O2 76.9(2)
O1 Mo1 O2 79.6(2)
O3 Mo1 O5 87.5(2)
O4 Mo1 O5 166.5(2)
O6 Mo1 O5 82.63(18)
O1 Mo1 O5 72.06(17)
O2 Mo1 O5 80.21(19)
O9 Mo2 O7 104.0(3)
O9 Mo2 O10 99.6(2)
O7 Mo2 O10 102.7(2)
O9 Mo2 O1 97.7(3)
O7 Mo2 O1 97.9(2)
O10 Mo2 O1 148.9(2)
O9 Mo2 O8 168.4(2)
O7 Mo2 O8 87.6(3)
O10 Mo2 O8 78.1(2)
O1 Mo2 O8 79.8(2)
O9 Mo2 O5 88.4(2)
O7 Mo2 O5 165.2(2)
O10 Mo2 O5 82.57(19)
O1 Mo2 O5 72.20(18)
O8 Mo2 O5 79.97(18)
O12 Mo3 O13 104.7(3)
O12 Mo3 O10 101.0(2)
O13 Mo3 O10 98.6(2)
O12 Mo3 O15 99.2(2)
O13 Mo3 O15 98.7(3)
O10 Mo3 O15 149.0(2)
O12 Mo3 O11 87.9(2)
O13 Mo3 O11 167.3(2)
O10 Mo3 O11 77.1(2)
O15 Mo3 O11 80.3(2)
O12 Mo3 O14 165.4(2)
O13 Mo3 O14 88.7(2)
O10 Mo3 O14 82.12(18)
O15 Mo3 O14 72.74(19)
O11 Mo3 O14 78.89(18)
O17 Mo4 O18 104.2(3)
O17 Mo4 O19 100.8(3)
O18 Mo4 O19 97.8(3)
O17 Mo4 O15 100.0(3)
O18 Mo4 O15 98.9(3)
O19 Mo4 O15 149.1(2)
O17 Mo4 O16 89.8(3)
O18 Mo4 O16 165.7(2)
O19 Mo4 O16 77.1(2)
O15 Mo4 O16 80.5(2)
O17 Mo4 O14 167.1(2)
O18 Mo4 O14 87.3(2)
O19 Mo4 O14 82.86(18)
O15 Mo4 O14 72.20(18)
O16 Mo4 O14 78.91(17)
O20 Mo5 O22 104.6(3)
O20 Mo5 O19 100.8(3)
O22 Mo5 O19 98.3(3)
O20 Mo5 O24 99.6(3)
O22 Mo5 O24 98.3(3)
O19 Mo5 O24 149.4(2)
O20 Mo5 O21 89.5(3)
O22 Mo5 O21 165.8(2)
O19 Mo5 O21 76.8(2)
O24 Mo5 O21 80.8(2)
O20 Mo5 O23 166.6(3)
O22 Mo5 O23 87.3(2)
O19 Mo5 O23 83.17(18)
O24 Mo5 O23 72.14(18)
O21 Mo5 O23 78.88(18)
O27 Mo6 O26 103.5(3)
O27 Mo6 O6 98.6(2)
O26 Mo6 O6 102.3(2)
O27 Mo6 O24 98.2(3)
O26 Mo6 O24 98.9(2)
O6 Mo6 O24 148.9(2)
O27 Mo6 O25 167.6(2)
O26 Mo6 O25 88.8(2)
O6 Mo6 O25 77.6(2)
O24 Mo6 O25 80.4(2)
O27 Mo6 O23 88.3(2)
O26 Mo6 O23 166.4(2)
O6 Mo6 O23 82.08(18)
O24 Mo6 O23 72.53(18)
O25 Mo6 O23 79.51(18)
O23 Se1 O14 99.8(2)
O23 Se1 O5 99.8(2)
O14 Se1 O5 100.0(2)
O2 C1 O8 125.0(7)
O2 C1 C2 118.0(8)
O8 C1 C2 117.0(8)
C1 C2 H2A 109.5
C1 C2 H2B 109.5
H2A C2 H2B 109.5
C1 C2 H2C 109.5
H2A C2 H2C 109.5
H2B C2 H2C 109.5
O11 C3 O16 123.9(7)
O11 C3 C4 117.4(7)
O16 C3 C4 118.7(7)
C3 C4 H4A 109.5
C3 C4 H4B 109.5
H4A C4 H4B 109.5
C3 C4 H4C 109.5
H4A C4 H4C 109.5
H4B C4 H4C 109.5
O25 C5 O21 125.3(7)
O25 C5 C6 117.8(7)
O21 C5 C6 116.8(7)
C5 C6 H6A 109.5
C5 C6 H6B 109.5
H6A C6 H6B 109.5
C5 C6 H6C 109.5
H6A C6 H6C 109.5
H6B C6 H6C 109.5
C8 C9 N1 107.5(12)
C8 C9 H9A 126.2
N1 C9 H9A 126.2
N2 C7 N1 104.4(10)
N2 C7 H7A 127.8
N1 C7 H7A 127.8
C8 N2 C7 106.7(10)
C8 N2 H2D 126.6
C7 N2 H2D 126.6
N4 C10 N3 113.5(14)
N4 C10 H10 123.3
N3 C10 H10 123.3
N4 C11 C12 107.6(14)
N4 C11 H11A 126.2
C12 C11 H11A 126.2
N3 C12 C11 104.5(15)
N3 C12 H12A 127.8
C11 C12 H12A 127.8
C14 C15 N5 115(2)
C14 C15 N6 39.4(15)
N5 C15 N6 75.8(12)
C14 C15 H15A 122.5
N5 C15 H15A 122.5
N6 C15 H15A 161.5
C14 N6 C13 109.7(18)
C14 N6 C15 34.6(12)
C13 N6 C15 75.1(9)
C14 N6 H6D 125.2
C13 N6 H6D 125.2
C15 N6 H6D 159.5
N5 C13 N6 100.8(14)
N5 C13 H13A 129.6
N6 C13 H13A 129.6
Mo1 O1 Mo2 121.8(2)
C1 O2 Mo1 132.1(5)
Se1 O5 Mo2 123.4(2)
Se1 O5 Mo1 123.5(2)
Mo2 O5 Mo1 93.71(16)
Mo1 O6 Mo6 147.6(3)
C1 O8 Mo2 132.2(5)
Mo2 O10 Mo3 149.0(3)
C3 O11 Mo3 132.9(5)
Se1 O14 Mo3 124.0(2)
Se1 O14 Mo4 124.5(2)
Mo3 O14 Mo4 92.55(15)
Mo3 O15 Mo4 122.3(3)
C3 O16 Mo4 132.6(5)
Mo4 O19 Mo5 148.5(3)
C5 O21 Mo5 132.0(5)
Se1 O23 Mo6 124.2(2)
Se1 O23 Mo5 124.3(2)
Mo6 O23 Mo5 92.75(16)
Mo6 O24 Mo5 122.3(2)
C5 O25 Mo6 132.0(5)
C9 C8 N2 114.1(10)
C9 C8 H8A 122.9
N2 C8 H8A 122.9
C9 N1 C7 107.2(10)
C9 N1 H1A 126.4
C7 N1 H1A 126.4
C10 N3 C12 107.5(12)
C10 N3 H3B 126.3
C12 N3 H3B 126.3
C10 N4 C11 106.3(13)
C10 N4 H4D 126.9
C11 N4 H4D 126.9
C15 N5 C13 108.2(12)
C15 N5 H5A 125.9
C13 N5 H5A 125.9
C15 C14 N6 106.0(17)
C15 C14 H14A 127.0
N6 C14 H14A 127.0

loop_
_geom_bond_atom_site_label_1
_geom_bond_atom_site_label_2
_geom_bond_distance
Mo1 O3 1.700(6)
Mo1 O4 1.700(5)
Mo1 O6 1.895(5)
Mo1 O1 1.936(5)
Mo1 O2 2.295(6)
Mo1 O5 2.323(5)
Mo2 O9 1.702(6)
Mo2 O7 1.705(5)
Mo2 O10 1.890(5)
Mo2 O1 1.938(5)
Mo2 O8 2.287(5)
Mo2 O5 2.315(4)
Mo3 O12 1.697(5)
Mo3 O13 1.703(6)
Mo3 O10 1.912(5)
Mo3 O15 1.915(5)
Mo3 O11 2.277(5)
Mo3 O14 2.318(4)
Mo4 O17 1.705(5)
Mo4 O18 1.710(5)
Mo4 O19 1.901(5)
Mo4 O15 1.924(5)
Mo4 O16 2.275(5)
Mo4 O14 2.335(4)
Mo5 O20 1.711(5)
Mo5 O22 1.712(6)
Mo5 O19 1.910(5)
Mo5 O24 1.925(5)
Mo5 O21 2.260(5)
Mo5 O23 2.337(4)
Mo6 O27 1.709(5)
Mo6 O26 1.715(5)
Mo6 O6 1.906(5)
Mo6 O24 1.924(5)
Mo6 O25 2.265(5)
Mo6 O23 2.321(5)
Se1 O23 1.695(4)
Se1 O14 1.700(4)
Se1 O5 1.703(4)
C1 O2 1.242(9)
C1 O8 1.252(9)
C1 C2 1.490(12)
C2 H2A 0.9600
C2 H2B 0.9600
C2 H2C 0.9600
C3 O11 1.248(9)
C3 O16 1.254(9)
C3 C4 1.494(11)
C4 H4A 0.9600
C4 H4B 0.9600
C4 H4C 0.9600
C5 O25 1.250(9)
C5 O21 1.257(9)
C5 C6 1.533(11)
C6 H6A 0.9600
C6 H6B 0.9600
C6 H6C 0.9600
C9 C8 1.246(13)
C9 N1 1.308(18)
C9 H9A 0.9300
C7 N2 1.321(9)
C7 N1 1.44(2)
C7 H7A 0.9300
N2 C8 1.317(9)
N2 H2D 0.8600
C10 N4 1.243(18)
C10 N3 1.283(15)
C10 H10 0.9300
C11 N4 1.347(19)
C11 C12 1.37(2)
C11 H11A 0.9300
C12 N3 1.337(19)
C12 H12A 0.9300
C15 C14 1.16(3)
C15 N5 1.277(16)
C15 N6 1.97(3)
C15 H15A 0.9300
N6 C14 1.30(4)
N6 C13 1.38(2)
N6 H6D 0.8600
C13 N5 1.303(15)
C13 H13A 0.9300
C8 H8A 0.9300
N1 H1A 0.8600
N3 H3B 0.8600
N4 H4D 0.8600
N5 H5A 0.8600
C14 H14A 0.9300
